data_2231194
loop_
_publ_author_name
'Wang, Zhi-min'
'Wang, Fang-quan'
'Liu, Zi-yang'

_publ_section_title
;
 Bis[1-(4-chlorobenzyl)pyridinium]
 bis(1,2,5-thiadiazole-3,4-dithiolato)nickelate(II)
;
_journal_coeditor_code KP2343
_journal_issue 8
_journal_name_full 'Acta Crystallographica Section E'
_journal_page_first m1143
_journal_paper_doi 10.1107/S160053681102873X
_journal_volume 67
_journal_year 2011
_chemical_formula_iupac '(C12 H11 Cl N)2[Ni (C2 N2 S3)2]'
_chemical_formula_moiety '2(C12 H11 Cl N), C4 N4 Ni S6'
_chemical_formula_sum 'C28 H22 Cl2 N6 Ni S6'
_chemical_formula_weight 764.49
_chemical_name_systematic
;
Bis[1-(4-chlorobenzyl)pyridinium]
bis(1,2,5-thiadiazole-3,4-dithiolato)nickelate(II)
;
_space_group_IT_number 14
_symmetry_cell_setting monoclinic
_symmetry_space_group_name_Hall '-P 2ybc'
_symmetry_space_group_name_H-M 'P 1 21/c 1'
_atom_sites_solution_hydrogens geom
_atom_sites_solution_primary direct
_atom_sites_solution_secondary difmap
_audit_creation_method SHELXL-2000
_cell_angle_alpha 90.00
_cell_angle_beta 116.0050(10)
_cell_angle_gamma 90.00
_cell_formula_units_Z 2
_cell_length_a 11.3091(10)
_cell_length_b 12.6699(12)
_cell_length_c 12.2405(11)
_cell_measurement_reflns_used 8963
_cell_measurement_temperature 296(2)
_cell_measurement_theta_max 27.61
_cell_measurement_theta_min 2.45
_cell_volume 1576.3(2)
_computing_cell_refinement 'SAINT (Bruker, 2000)'
_computing_data_collection 'SMART (Bruker, 2000)'
_computing_data_reduction 'SAINT (Bruker, 2000)'
_computing_molecular_graphics 'SHELXTL (Sheldrick, 2008)'
_computing_publication_material 'SHELXTL (Sheldrick, 2008)'
_computing_structure_refinement 'SHELXTL (Sheldrick, 2008)'
_computing_structure_solution 'SHELXTL (Sheldrick, 2008)'
_diffrn_ambient_temperature 296(2)
_diffrn_measured_fraction_theta_full 0.999
_diffrn_measured_fraction_theta_max 0.999
_diffrn_measurement_device_type 'Bruker Smart AAPEX CCD'
_diffrn_measurement_method '\f and \w scans'
_diffrn_radiation_monochromator graphite
_diffrn_radiation_source 'fine-focus sealed tube'
_diffrn_radiation_type MoK\a
_diffrn_radiation_wavelength 0.71073
_diffrn_reflns_av_R_equivalents 0.0233
_diffrn_reflns_av_sigmaI/netI 0.0186
_diffrn_reflns_limit_h_max 13
_diffrn_reflns_limit_h_min -11
_diffrn_reflns_limit_k_max 15
_diffrn_reflns_limit_k_min -15
_diffrn_reflns_limit_l_max 14
_diffrn_reflns_limit_l_min -14
_diffrn_reflns_number 11011
_diffrn_reflns_theta_full 25.00
_diffrn_reflns_theta_max 25.00
_diffrn_reflns_theta_min 2.00
_exptl_absorpt_coefficient_mu 1.214
_exptl_absorpt_correction_T_max 0.872
_exptl_absorpt_correction_T_min 0.788
_exptl_absorpt_correction_type multi-scan
_exptl_absorpt_process_details '(SADABS; Sheldrick, 2004)'
_exptl_crystal_colour brown
_exptl_crystal_density_diffrn 1.611
_exptl_crystal_density_method 'not measured'
_exptl_crystal_description block
_exptl_crystal_F_000 780
_exptl_crystal_size_max 0.22
_exptl_crystal_size_mid 0.17
_exptl_crystal_size_min 0.11
_refine_diff_density_max 0.336
_refine_diff_density_min -0.343
_refine_ls_extinction_method none
_refine_ls_goodness_of_fit_ref 1.027
_refine_ls_hydrogen_treatment constr
_refine_ls_matrix_type full
_refine_ls_number_parameters 196
_refine_ls_number_reflns 2771
_refine_ls_number_restraints 0
_refine_ls_restrained_S_all 1.027
_refine_ls_R_factor_all 0.0264
_refine_ls_R_factor_gt 0.0241
_refine_ls_shift/su_max 0.001
_refine_ls_shift/su_mean 0.001
_refine_ls_structure_factor_coef Fsqd
_refine_ls_weighting_details 'calc w=1/[\s^2^(Fo^2^)+(0.0288P)^2^+0.6880P] where P=(Fo^2^+2Fc^2^)/3'
_refine_ls_weighting_scheme calc
_refine_ls_wR_factor_gt 0.0601
_refine_ls_wR_factor_ref 0.0615
_reflns_number_gt 2583
_reflns_number_total 2771
_reflns_threshold_expression >2sigma(I)
_cod_data_source_file kp2343.cif
_cod_data_source_block I
_cod_original_sg_symbol_H-M 'P 21/c'
_cod_database_code 2231194
_cod_database_fobs_code 2231194

loop_
_symmetry_equiv_pos_as_xyz
'x, y, z'
'-x, y+1/2, -z+1/2'
'-x, -y, -z'
'x, -y-1/2, z-1/2'

loop_
_atom_site_type_symbol
_atom_site_label
_atom_site_fract_x
_atom_site_fract_y
_atom_site_fract_z
_atom_site_U_iso_or_equiv
_atom_site_adp_type
_atom_site_calc_flag
_atom_site_refinement_flags
_atom_site_occupancy
_atom_site_symmetry_multiplicity
Ni Ni1 1.0000 0.0000 1.0000 0.03315(10) Uani d S 1 2
S S1 0.92227(4) 0.11624(3) 0.85099(4) 0.04375(12) Uani d . 1 1
S S2 0.80993(4) -0.08083(4) 0.94044(4) 0.04587(13) Uani d . 1 1
S S3 0.52625(5) 0.07090(6) 0.64534(5) 0.06730(18) Uani d . 1 1
Cl Cl1 0.81302(6) 0.64372(5) 1.10601(5) 0.06886(17) Uani d . 1 1
N N1 0.66806(17) 0.13162(15) 0.68113(15) 0.0560(4) Uani d . 1 1
N N2 0.57869(16) -0.02144(15) 0.75207(15) 0.0570(4) Uani d . 1 1
N N3 0.71207(14) 0.36476(11) 0.59981(13) 0.0386(3) Uani d . 1 1
C C1 0.75730(17) 0.08146(14) 0.77589(16) 0.0414(4) Uani d . 1 1
C C2 0.70635(18) -0.00619(13) 0.81645(17) 0.0419(4) Uani d . 1 1
C C3 0.8199(2) 0.57027(15) 0.79196(18) 0.0511(5) Uani d . 1 1
H H3 0.8155 0.6055 0.7236 0.061 Uiso calc R 1 1
C C4 0.8134(2) 0.62703(16) 0.88550(19) 0.0550(5) Uani d . 1 1
H H4 0.8048 0.7001 0.8807 0.066 Uiso calc R 1 1
C C5 0.81978(17) 0.57358(15) 0.98640(17) 0.0470(4) Uani d . 1 1
C C6 0.83425(19) 0.46580(16) 0.99634(18) 0.0507(4) Uani d . 1 1
H H6 0.8390 0.4309 1.0650 0.061 Uiso calc R 1 1
C C7 0.84157(19) 0.41026(15) 0.90237(18) 0.0479(4) Uani d . 1 1
H H7 0.8525 0.3374 0.9087 0.057 Uiso calc R 1 1
C C8 0.83301(17) 0.46093(15) 0.79884(16) 0.0420(4) Uani d . 1 1
C C9 0.84261(18) 0.39821(16) 0.69918(17) 0.0464(4) Uani d . 1 1
H H9A 0.8950 0.3356 0.7343 0.056 Uiso calc R 1 1
H H9B 0.8886 0.4401 0.6636 0.056 Uiso calc R 1 1
C C10 0.59709(18) 0.38027(15) 0.60462(18) 0.0471(4) Uani d . 1 1
H H10 0.5951 0.4172 0.6695 0.057 Uiso calc R 1 1
C C11 0.48229(19) 0.34190(18) 0.51417(19) 0.0564(5) Uani d . 1 1
H H11 0.4028 0.3531 0.5178 0.068 Uiso calc R 1 1
C C12 0.4847(2) 0.28709(17) 0.41842(19) 0.0560(5) Uani d . 1 1
H H12 0.4075 0.2604 0.3572 0.067 Uiso calc R 1 1
C C13 0.6037(2) 0.27238(17) 0.41461(18) 0.0549(5) Uani d . 1 1
H H13 0.6077 0.2358 0.3504 0.066 Uiso calc R 1 1
C C14 0.71548(19) 0.31201(15) 0.50599(17) 0.0485(4) Uani d . 1 1
H H14 0.7957 0.3023 0.5033 0.058 Uiso calc R 1 1

loop_
_atom_site_aniso_label
_atom_site_aniso_U_11
_atom_site_aniso_U_22
_atom_site_aniso_U_33
_atom_site_aniso_U_12
_atom_site_aniso_U_13
_atom_site_aniso_U_23
Ni1 0.03566(17) 0.02727(16) 0.04445(18) 0.00239(11) 0.02487(14) 0.00392(11)
S1 0.0409(2) 0.0400(2) 0.0576(3) 0.00339(18) 0.0282(2) 0.0144(2)
S2 0.0434(3) 0.0386(2) 0.0568(3) -0.00545(18) 0.0230(2) 0.00919(19)
S3 0.0467(3) 0.0940(5) 0.0522(3) 0.0000(3) 0.0134(2) 0.0145(3)
Cl1 0.0629(3) 0.0786(4) 0.0630(3) 0.0043(3) 0.0258(3) -0.0204(3)
N1 0.0504(9) 0.0693(11) 0.0502(9) 0.0087(8) 0.0237(8) 0.0178(8)
N2 0.0454(9) 0.0700(11) 0.0526(10) -0.0095(8) 0.0188(8) 0.0016(8)
N3 0.0401(8) 0.0377(7) 0.0441(8) 0.0038(6) 0.0240(7) 0.0060(6)
C1 0.0431(10) 0.0454(10) 0.0435(9) 0.0059(7) 0.0262(8) 0.0043(8)
C2 0.0422(10) 0.0437(10) 0.0450(10) -0.0019(7) 0.0238(8) -0.0020(7)
C3 0.0558(11) 0.0458(11) 0.0493(11) 0.0039(9) 0.0208(9) 0.0107(8)
C4 0.0566(12) 0.0397(10) 0.0609(12) 0.0055(9) 0.0185(10) 0.0014(9)
C5 0.0345(9) 0.0545(11) 0.0487(11) 0.0003(8) 0.0152(8) -0.0068(8)
C6 0.0530(11) 0.0528(11) 0.0511(11) -0.0024(9) 0.0274(9) 0.0048(9)
C7 0.0536(11) 0.0390(9) 0.0566(11) -0.0019(8) 0.0292(9) 0.0053(8)
C8 0.0354(9) 0.0437(9) 0.0477(10) -0.0011(7) 0.0190(8) 0.0034(8)
C9 0.0388(9) 0.0537(11) 0.0513(11) 0.0012(8) 0.0239(8) 0.0035(8)
C10 0.0431(10) 0.0535(11) 0.0518(11) 0.0087(8) 0.0274(9) 0.0012(9)
C11 0.0392(10) 0.0688(14) 0.0630(13) 0.0102(9) 0.0240(9) 0.0005(10)
C12 0.0478(11) 0.0634(13) 0.0510(11) 0.0030(9) 0.0164(9) 0.0025(9)
C13 0.0597(12) 0.0629(13) 0.0484(11) 0.0013(10) 0.0294(10) -0.0047(9)
C14 0.0500(11) 0.0541(11) 0.0549(11) 0.0028(9) 0.0354(9) -0.0002(9)

loop_
_atom_type_symbol
_atom_type_description
_atom_type_scat_dispersion_real
_atom_type_scat_dispersion_imag
_atom_type_scat_source
C C 0.0033 0.0016 'International Tables Vol C Tables 4.2.6.8 and 6.1.1.4'
H H 0.0000 0.0000 'International Tables Vol C Tables 4.2.6.8 and 6.1.1.4'
N N 0.0061 0.0033 'International Tables Vol C Tables 4.2.6.8 and 6.1.1.4'
S S 0.1246 0.1234 'International Tables Vol C Tables 4.2.6.8 and 6.1.1.4'
Ni Ni 0.3393 1.1124 'International Tables Vol C Tables 4.2.6.8 and 6.1.1.4'
Cl Cl 0.1484 0.1585 'International Tables Vol C Tables 4.2.6.8 and 6.1.1.4'

loop_
_geom_angle_atom_site_label_1
_geom_angle_atom_site_label_2
_geom_angle_atom_site_label_3
_geom_angle_site_symmetry_1
_geom_angle_site_symmetry_3
_geom_angle
S2 Ni1 S2 . 3_757 180.0
S2 Ni1 S1 . . 93.419(17)
S2 Ni1 S1 3_757 . 86.581(17)
S2 Ni1 S1 . 3_757 86.581(17)
S2 Ni1 S1 3_757 3_757 93.419(17)
S1 Ni1 S1 . 3_757 180.0
C1 S1 Ni1 . . 102.38(6)
C2 S2 Ni1 . . 102.90(6)
N1 S3 N2 . . 98.58(8)
C1 N1 S3 . . 106.72(13)
C2 N2 S3 . . 106.67(14)
C10 N3 C14 . . 120.12(16)
C10 N3 C9 . . 123.34(15)
C14 N3 C9 . . 116.44(14)
N1 C1 C2 . . 114.09(17)
N1 C1 S1 . . 124.97(14)
C2 C1 S1 . . 120.93(14)
N2 C2 C1 . . 113.95(17)
N2 C2 S2 . . 125.75(14)
C1 C2 S2 . . 120.30(14)
C4 C3 C8 . . 120.74(18)
C4 C3 H3 . . 119.6
C8 C3 H3 . . 119.6
C3 C4 C5 . . 118.99(18)
C3 C4 H4 . . 120.5
C5 C4 H4 . . 120.5
C6 C5 C4 . . 121.56(18)
C6 C5 Cl1 . . 118.66(16)
C4 C5 Cl1 . . 119.76(15)
C5 C6 C7 . . 118.73(18)
C5 C6 H6 . . 120.6
C7 C6 H6 . . 120.6
C6 C7 C8 . . 121.32(18)
C6 C7 H7 . . 119.3
C8 C7 H7 . . 119.3
C7 C8 C3 . . 118.64(17)
C7 C8 C9 . . 119.85(17)
C3 C8 C9 . . 121.48(16)
C8 C9 N3 . . 114.31(14)
C8 C9 H9A . . 108.7
N3 C9 H9A . . 108.7
C8 C9 H9B . . 108.7
N3 C9 H9B . . 108.7
H9A C9 H9B . . 107.6
N3 C10 C11 . . 120.30(18)
N3 C10 H10 . . 119.9
C11 C10 H10 . . 119.9
C12 C11 C10 . . 120.10(18)
C12 C11 H11 . . 119.9
C10 C11 H11 . . 119.9
C11 C12 C13 . . 118.82(19)
C11 C12 H12 . . 120.6
C13 C12 H12 . . 120.6
C14 C13 C12 . . 119.31(19)
C14 C13 H13 . . 120.3
C12 C13 H13 . . 120.3
N3 C14 C13 . . 121.34(17)
N3 C14 H14 . . 119.3
C13 C14 H14 . . 119.3

loop_
_geom_bond_atom_site_label_1
_geom_bond_atom_site_label_2
_geom_bond_site_symmetry_2
_geom_bond_distance
Ni1 S2 . 2.1970(5)
Ni1 S2 3_757 2.1970(5)
Ni1 S1 . 2.2052(4)
Ni1 S1 3_757 2.2052(4)
S1 C1 . 1.7367(19)
S2 C2 . 1.7351(19)
S3 N1 . 1.6552(18)
S3 N2 . 1.6576(19)
Cl1 C5 . 1.7428(19)
N1 C1 . 1.320(2)
N2 C2 . 1.321(2)
N3 C10 . 1.342(2)
N3 C14 . 1.344(2)
N3 C9 . 1.505(2)
C1 C2 . 1.436(2)
C3 C4 . 1.381(3)
C3 C8 . 1.392(3)
C3 H3 . 0.9300
C4 C5 . 1.382(3)
C4 H4 . 0.9300
C5 C6 . 1.374(3)
C6 C7 . 1.382(3)
C6 H6 . 0.9300
C7 C8 . 1.386(3)
C7 H7 . 0.9300
C8 C9 . 1.499(3)
C9 H9A . 0.9700
C9 H9B . 0.9700
C10 C11 . 1.374(3)
C10 H10 . 0.9300
C11 C12 . 1.373(3)
C11 H11 . 0.9300
C12 C13 . 1.379(3)
C12 H12 . 0.9300
C13 C14 . 1.364(3)
C13 H13 . 0.9300
C14 H14 . 0.9300

loop_
_geom_hbond_atom_site_label_D
_geom_hbond_atom_site_label_H
_geom_hbond_atom_site_label_A
_geom_hbond_site_symmetry_A
_geom_hbond_distance_DH
_geom_hbond_distance_HA
_geom_hbond_distance_DA
_geom_hbond_angle_DHA
_geom_hbond_publ_flag
C4 H4 S2 1_565 0.93 2.86 3.765(2) 163 y
C11 H11 S2 2_656 0.93 2.80 3.715(2) 169 y
C9 H9B Ni1 2_756 0.97 2.90 3.818(3) 159 y
